data_4308156
loop_
_publ_author_name
'Jos\'e Vicente'
'Pablo Gonz\'alez-Herrero'
'Mar\'ia P\'erez-Cadenas'
'Peter G. Jones'
'Delia Bautista'

_publ_section_title
;
Synthesis, Structure, and Luminescence of Di- and Trinuclear Palladium/Gold
and Platinum/Gold Complexes with
(2,7-Di-tert-butylfluoren-9-ylidene)methanedithiolate,1
;
_journal_name_full 'Inorganic Chemistry'
_journal_page_first 4718
_journal_page_last 4732
_journal_paper_doi 10.1021/ic070164h
_journal_volume 46
_journal_year 2007
_chemical_formula_sum 'C80 H114 Au2 P2 Pd S4'
_chemical_formula_weight 1766.22
_chemical_name_systematic
; 
 ? 
;
_space_group_IT_number 14
_symmetry_cell_setting monoclinic
_symmetry_space_group_name_Hall '-P 2ybc'
_symmetry_space_group_name_H-M 'P 1 21/c 1'
_atom_sites_solution_hydrogens geom
_atom_sites_solution_primary direct
_atom_sites_solution_secondary difmap
_audit_creation_method SHELXL-97
_cell_angle_alpha 90.00
_cell_angle_beta 92.012(2)
_cell_angle_gamma 90.00
_cell_formula_units_Z 2
_cell_length_a 9.5339(4)
_cell_length_b 15.1567(7)
_cell_length_c 26.6961(12)
_cell_measurement_reflns_used 7216
_cell_measurement_temperature 100(2)
_cell_measurement_theta_max 27.99
_cell_measurement_theta_min 2.52
_cell_volume 3855.3(3)
_computing_cell_refinement 'Bruker SAINT'
_computing_data_collection 'Bruker SMART'
_computing_data_reduction 'Bruker SAINT'
_computing_molecular_graphics 'Bruker SHELXTL'
_computing_publication_material 'Bruker SHELXTL'
_computing_structure_refinement 'SHELXL-97 (Sheldrick, 1997)'
_computing_structure_solution 'SHELXS-97 (Sheldrick, 1990)'
_diffrn_ambient_temperature 100(2)
_diffrn_detector_area_resol_mean 8.26
_diffrn_measured_fraction_theta_full 0.998
_diffrn_measured_fraction_theta_max 0.998
_diffrn_measurement_device_type 'Bruker SMART APEX'
_diffrn_measurement_method \w-scan
_diffrn_radiation_monochromator graphite
_diffrn_radiation_source 'fine-focus sealed tube'
_diffrn_radiation_type MoK\a
_diffrn_radiation_wavelength 0.71073
_diffrn_reflns_av_R_equivalents 0.0376
_diffrn_reflns_av_sigmaI/netI 0.0286
_diffrn_reflns_limit_h_max 11
_diffrn_reflns_limit_h_min -11
_diffrn_reflns_limit_k_max 18
_diffrn_reflns_limit_k_min -18
_diffrn_reflns_limit_l_max 33
_diffrn_reflns_limit_l_min -33
_diffrn_reflns_number 42056
_diffrn_reflns_theta_full 26.00
_diffrn_reflns_theta_max 26.37
_diffrn_reflns_theta_min 2.03
_exptl_absorpt_coefficient_mu 4.218
_exptl_absorpt_correction_T_max 0.7859
_exptl_absorpt_correction_T_min 0.3743
_exptl_absorpt_correction_type multi-scan
_exptl_absorpt_process_details SADABS
_exptl_crystal_colour red
_exptl_crystal_density_diffrn 1.521
_exptl_crystal_density_method 'not measured'
_exptl_crystal_description needle
_exptl_crystal_F_000 1784
_exptl_crystal_size_max 0.29
_exptl_crystal_size_mid 0.07
_exptl_crystal_size_min 0.06
_refine_diff_density_max 0.933
_refine_diff_density_min -0.401
_refine_diff_density_rms 0.096
_refine_ls_extinction_method none
_refine_ls_goodness_of_fit_ref 1.036
_refine_ls_hydrogen_treatment 'rigid methyls, others riding'
_refine_ls_matrix_type full
_refine_ls_number_parameters 409
_refine_ls_number_reflns 7866
_refine_ls_number_restraints 0
_refine_ls_restrained_S_all 1.036
_refine_ls_R_factor_all 0.0267
_refine_ls_R_factor_gt 0.0227
_refine_ls_shift/su_max 0.002
_refine_ls_shift/su_mean 0.000
_refine_ls_structure_factor_coef Fsqd
_refine_ls_weighting_details 'calc w=1/[\s^2^(Fo^2^)+(0.0252P)^2^+1.7273P] where P=(Fo^2^+2Fc^2^)/3'
_refine_ls_weighting_scheme calc
_refine_ls_wR_factor_gt 0.0503
_refine_ls_wR_factor_ref 0.0518
_reflns_number_gt 7129
_reflns_number_total 7866
_reflns_threshold_expression >2sigma(I)
_cod_data_source_file ic070164h-file003_2.cif
_cod_data_source_block mpd127as
_cod_database_code 4308156

loop_
_symmetry_equiv_pos_as_xyz
'x, y, z'
'-x, y+1/2, -z+1/2'
'-x, -y, -z'
'x, -y-1/2, z-1/2'

loop_
_atom_site_label
_atom_site_type_symbol
_atom_site_fract_x
_atom_site_fract_y
_atom_site_fract_z
_atom_site_U_iso_or_equiv
_atom_site_adp_type
_atom_site_occupancy
_atom_site_symmetry_multiplicity
_atom_site_calc_flag
_atom_site_refinement_flags
_atom_site_disorder_assembly
_atom_site_disorder_group
Au1 Au 0.795247(10) 0.350366(7) 0.519283(4) 0.01275(4) Uani 1 1 d . . .
Pd2 Pd 1.0000 0.5000 0.5000 0.01083(7) Uani 1 2 d S . .
S1 S 0.91885(7) 0.58490(4) 0.56564(2) 0.01416(14) Uani 1 1 d . . .
S2 S 0.98657(7) 0.40303(4) 0.56719(2) 0.01155(13) Uani 1 1 d . . .
P1 P 0.61987(7) 0.29129(5) 0.47079(3) 0.01335(14) Uani 1 1 d . . .
C1 C 0.8384(3) 0.30903(18) 0.66107(10) 0.0136(5) Uani 1 1 d . . .
H1 H 0.8816 0.2946 0.6306 0.016 Uiso 1 1 calc R . .
C2 C 0.7886(3) 0.24191(18) 0.69109(10) 0.0139(6) Uani 1 1 d . . .
C3 C 0.7266(3) 0.26527(18) 0.73630(10) 0.0175(6) Uani 1 1 d . . .
H3 H 0.6934 0.2200 0.7575 0.021 Uiso 1 1 calc R . .
C4 C 0.7128(3) 0.35208(18) 0.75064(11) 0.0175(6) Uani 1 1 d . . .
H4 H 0.6704 0.3661 0.7813 0.021 Uiso 1 1 calc R . .
C4A C 0.7609(3) 0.41884(18) 0.72017(10) 0.0145(6) Uani 1 1 d . . .
C4B C 0.7542(3) 0.51485(17) 0.72476(10) 0.0129(5) Uani 1 1 d . . .
C5 C 0.7006(3) 0.56890(18) 0.76124(10) 0.0166(6) Uani 1 1 d . . .
H5 H 0.6587 0.5439 0.7897 0.020 Uiso 1 1 calc R . .
C6 C 0.7083(3) 0.65928(18) 0.75606(11) 0.0175(6) Uani 1 1 d . . .
H6 H 0.6698 0.6958 0.7810 0.021 Uiso 1 1 calc R . .
C7 C 0.7714(3) 0.69893(18) 0.71488(10) 0.0145(6) Uani 1 1 d . . .
C8 C 0.8237(3) 0.64397(17) 0.67803(10) 0.0133(6) Uani 1 1 d . . .
H8 H 0.8656 0.6693 0.6496 0.016 Uiso 1 1 calc R . .
C8A C 0.8153(3) 0.55230(18) 0.68226(10) 0.0121(5) Uani 1 1 d . . .
C9 C 0.8616(3) 0.48079(17) 0.64942(10) 0.0119(5) Uani 1 1 d . . .
C9A C 0.8258(3) 0.39788(18) 0.67513(10) 0.0126(5) Uani 1 1 d . . .
C10 C 0.9125(3) 0.49023(17) 0.60297(10) 0.0118(5) Uani 1 1 d . . .
C11 C 0.8024(3) 0.14469(17) 0.67699(11) 0.0162(6) Uani 1 1 d . . .
C12 C 0.6579(3) 0.1000(2) 0.67693(12) 0.0244(7) Uani 1 1 d . . .
H12A H 0.6207 0.1030 0.7106 0.037 Uiso 1 1 calc R . .
H12B H 0.6671 0.0382 0.6669 0.037 Uiso 1 1 calc R . .
H12C H 0.5937 0.1305 0.6532 0.037 Uiso 1 1 calc R . .
C13 C 0.8610(4) 0.1322(2) 0.62474(12) 0.0288(8) Uani 1 1 d . . .
H13A H 0.8010 0.1631 0.5999 0.043 Uiso 1 1 calc R . .
H13B H 0.8633 0.0692 0.6166 0.043 Uiso 1 1 calc R . .
H13C H 0.9564 0.1563 0.6243 0.043 Uiso 1 1 calc R . .
C14 C 0.9022(3) 0.0990(2) 0.71532(12) 0.0269(7) Uani 1 1 d . . .
H14A H 0.9942 0.1278 0.7154 0.040 Uiso 1 1 calc R . .
H14B H 0.9124 0.0367 0.7062 0.040 Uiso 1 1 calc R . .
H14C H 0.8636 0.1032 0.7488 0.040 Uiso 1 1 calc R . .
C15 C 0.7824(3) 0.79987(19) 0.71236(10) 0.0163(6) Uani 1 1 d . . .
C16 C 0.6352(3) 0.83988(19) 0.71653(12) 0.0243(7) Uani 1 1 d . . .
H16A H 0.6417 0.9044 0.7155 0.036 Uiso 1 1 calc R . .
H16B H 0.5954 0.8216 0.7483 0.036 Uiso 1 1 calc R . .
H16C H 0.5747 0.8192 0.6885 0.036 Uiso 1 1 calc R . .
C17 C 0.8450(4) 0.83157(19) 0.66370(12) 0.0262(7) Uani 1 1 d . . .
H17A H 0.8461 0.8962 0.6631 0.039 Uiso 1 1 calc R . .
H17B H 0.7881 0.8096 0.6351 0.039 Uiso 1 1 calc R . .
H17C H 0.9412 0.8093 0.6617 0.039 Uiso 1 1 calc R . .
C18 C 0.8754(3) 0.83239(19) 0.75655(12) 0.0241(7) Uani 1 1 d . . .
H18A H 0.9712 0.8103 0.7531 0.036 Uiso 1 1 calc R . .
H18B H 0.8380 0.8106 0.7880 0.036 Uiso 1 1 calc R . .
H18C H 0.8763 0.8970 0.7569 0.036 Uiso 1 1 calc R . .
C21 C 0.4580(3) 0.27759(18) 0.50552(10) 0.0156(6) Uani 1 1 d . . .
H21 H 0.4271 0.3383 0.5149 0.019 Uiso 1 1 calc R . .
C22 C 0.4847(3) 0.2275(2) 0.55508(11) 0.0223(7) Uani 1 1 d . . .
H22A H 0.5158 0.1666 0.5479 0.027 Uiso 1 1 calc R . .
H22B H 0.5604 0.2572 0.5751 0.027 Uiso 1 1 calc R . .
C23 C 0.3512(3) 0.2245(2) 0.58516(12) 0.0289(8) Uani 1 1 d . . .
H23A H 0.3687 0.1887 0.6158 0.035 Uiso 1 1 calc R . .
H23B H 0.3267 0.2850 0.5957 0.035 Uiso 1 1 calc R . .
C24 C 0.2285(3) 0.1850(2) 0.55462(13) 0.0305(8) Uani 1 1 d . . .
H24A H 0.2484 0.1223 0.5475 0.037 Uiso 1 1 calc R . .
H24B H 0.1427 0.1877 0.5744 0.037 Uiso 1 1 calc R . .
C25 C 0.2034(3) 0.2340(2) 0.50582(12) 0.0263(7) Uani 1 1 d . . .
H25A H 0.1732 0.2951 0.5130 0.032 Uiso 1 1 calc R . .
H25B H 0.1270 0.2047 0.4860 0.032 Uiso 1 1 calc R . .
C26 C 0.3354(3) 0.2364(2) 0.47525(11) 0.0194(6) Uani 1 1 d . . .
H26A H 0.3170 0.2713 0.4443 0.023 Uiso 1 1 calc R . .
H26B H 0.3606 0.1757 0.4653 0.023 Uiso 1 1 calc R . .
C31 C 0.6709(3) 0.18022(18) 0.44907(11) 0.0162(6) Uani 1 1 d . . .
H31 H 0.6412 0.1381 0.4755 0.019 Uiso 1 1 calc R . .
C32 C 0.8308(3) 0.16967(19) 0.44619(12) 0.0206(6) Uani 1 1 d . . .
H32A H 0.8658 0.2100 0.4203 0.025 Uiso 1 1 calc R . .
H32B H 0.8759 0.1866 0.4788 0.025 Uiso 1 1 calc R . .
C33 C 0.8717(3) 0.07518(19) 0.43360(12) 0.0234(7) Uani 1 1 d . . .
H33A H 0.8475 0.0358 0.4616 0.028 Uiso 1 1 calc R . .
H33B H 0.9744 0.0720 0.4297 0.028 Uiso 1 1 calc R . .
C34 C 0.7964(3) 0.0433(2) 0.38526(11) 0.0219(6) Uani 1 1 d . . .
H34A H 0.8293 0.0779 0.3565 0.026 Uiso 1 1 calc R . .
H34B H 0.8193 -0.0195 0.3795 0.026 Uiso 1 1 calc R . .
C35 C 0.6376(3) 0.0540(2) 0.38896(11) 0.0223(7) Uani 1 1 d . . .
H35A H 0.5908 0.0354 0.3570 0.027 Uiso 1 1 calc R . .
H35B H 0.6039 0.0152 0.4158 0.027 Uiso 1 1 calc R . .
C36 C 0.5982(3) 0.14925(19) 0.40020(11) 0.0195(6) Uani 1 1 d . . .
H36A H 0.4952 0.1539 0.4030 0.023 Uiso 1 1 calc R . .
H36B H 0.6263 0.1877 0.3723 0.023 Uiso 1 1 calc R . .
C41 C 0.5746(3) 0.36240(18) 0.41674(10) 0.0157(6) Uani 1 1 d . . .
H41 H 0.4987 0.3334 0.3958 0.019 Uiso 1 1 calc R . .
C42 C 0.5210(3) 0.45161(19) 0.43544(11) 0.0200(6) Uani 1 1 d . . .
H42A H 0.4331 0.4423 0.4534 0.024 Uiso 1 1 calc R . .
H42B H 0.5913 0.4772 0.4594 0.024 Uiso 1 1 calc R . .
C43 C 0.4933(3) 0.5163(2) 0.39255(11) 0.0222(7) Uani 1 1 d . . .
H43A H 0.4154 0.4937 0.3706 0.027 Uiso 1 1 calc R . .
H43B H 0.4640 0.5737 0.4064 0.027 Uiso 1 1 calc R . .
C44 C 0.6223(3) 0.5298(2) 0.36151(12) 0.0283(7) Uani 1 1 d . . .
H44A H 0.5992 0.5698 0.3331 0.034 Uiso 1 1 calc R . .
H44B H 0.6981 0.5574 0.3824 0.034 Uiso 1 1 calc R . .
C45 C 0.6722(4) 0.4415(2) 0.34174(12) 0.0298(8) Uani 1 1 d . . .
H45A H 0.7577 0.4506 0.3224 0.036 Uiso 1 1 calc R . .
H45B H 0.5988 0.4163 0.3188 0.036 Uiso 1 1 calc R . .
C46 C 0.7043(3) 0.3764(2) 0.38438(11) 0.0212(6) Uani 1 1 d . . .
H46A H 0.7832 0.3992 0.4057 0.025 Uiso 1 1 calc R . .
H46B H 0.7333 0.3192 0.3702 0.025 Uiso 1 1 calc R . .

loop_
_atom_site_aniso_label
_atom_site_aniso_U_11
_atom_site_aniso_U_22
_atom_site_aniso_U_33
_atom_site_aniso_U_23
_atom_site_aniso_U_13
_atom_site_aniso_U_12
Au1 0.01445(6) 0.01225(6) 0.01154(6) -0.00169(4) 0.00057(4) -0.00195(4)
Pd2 0.01387(14) 0.01009(14) 0.00870(14) 0.00015(11) 0.00297(11) -0.00137(11)
S1 0.0204(3) 0.0109(3) 0.0115(3) 0.0011(3) 0.0052(3) -0.0002(3)
S2 0.0142(3) 0.0104(3) 0.0101(3) -0.0005(3) 0.0020(2) -0.0005(3)
P1 0.0129(3) 0.0140(4) 0.0132(3) -0.0023(3) 0.0013(3) -0.0006(3)
C1 0.0122(13) 0.0154(14) 0.0130(13) 0.0020(11) -0.0001(10) -0.0011(11)
C2 0.0117(13) 0.0132(14) 0.0166(14) 0.0003(11) -0.0007(11) -0.0011(10)
C3 0.0206(15) 0.0140(14) 0.0182(15) 0.0065(12) 0.0054(12) -0.0042(11)
C4 0.0172(14) 0.0216(16) 0.0140(14) -0.0011(12) 0.0070(11) 0.0002(12)
C4A 0.0111(13) 0.0185(15) 0.0140(14) 0.0017(11) 0.0001(10) -0.0003(11)
C4B 0.0116(13) 0.0135(14) 0.0138(14) 0.0016(11) 0.0010(10) -0.0012(10)
C5 0.0169(14) 0.0193(15) 0.0140(14) 0.0016(11) 0.0071(11) -0.0003(11)
C6 0.0203(15) 0.0188(15) 0.0136(14) -0.0037(11) 0.0048(11) 0.0045(11)
C7 0.0143(13) 0.0145(14) 0.0145(14) 0.0006(11) -0.0020(11) 0.0007(11)
C8 0.0149(13) 0.0133(14) 0.0117(13) 0.0011(11) 0.0003(11) -0.0029(11)
C8A 0.0091(12) 0.0167(14) 0.0104(13) -0.0019(11) 0.0002(10) -0.0007(10)
C9 0.0117(13) 0.0119(13) 0.0122(13) 0.0005(11) 0.0005(10) -0.0003(10)
C9A 0.0114(13) 0.0159(14) 0.0106(13) 0.0011(11) 0.0011(10) -0.0003(11)
C10 0.0118(13) 0.0093(13) 0.0143(13) 0.0005(11) 0.0005(10) -0.0010(10)
C11 0.0191(14) 0.0089(13) 0.0208(15) 0.0023(11) 0.0039(12) -0.0019(11)
C12 0.0239(16) 0.0163(16) 0.0330(18) -0.0012(13) 0.0002(13) -0.0043(12)
C13 0.045(2) 0.0125(15) 0.0302(18) -0.0011(13) 0.0158(16) -0.0025(14)
C14 0.0287(17) 0.0151(16) 0.0365(19) 0.0041(14) -0.0065(14) -0.0014(13)
C15 0.0197(14) 0.0149(14) 0.0143(14) -0.0008(11) 0.0017(11) -0.0002(12)
C16 0.0240(16) 0.0193(16) 0.0294(18) 0.0032(13) 0.0007(13) 0.0057(12)
C17 0.0398(19) 0.0125(15) 0.0268(18) -0.0007(13) 0.0083(15) -0.0013(13)
C18 0.0288(17) 0.0173(16) 0.0259(17) -0.0037(13) -0.0053(13) -0.0001(13)
C21 0.0150(14) 0.0137(14) 0.0184(14) -0.0017(11) 0.0047(11) -0.0001(11)
C22 0.0199(15) 0.0254(17) 0.0219(16) 0.0043(13) 0.0027(12) -0.0006(12)
C23 0.0291(18) 0.0340(19) 0.0241(17) 0.0107(14) 0.0106(14) 0.0065(14)
C24 0.0213(16) 0.0297(18) 0.041(2) 0.0119(16) 0.0143(15) 0.0016(14)
C25 0.0144(15) 0.0300(18) 0.0347(19) 0.0058(15) 0.0052(13) 0.0020(13)
C26 0.0175(15) 0.0209(15) 0.0200(15) 0.0002(12) 0.0022(12) 0.0000(12)
C31 0.0178(14) 0.0122(14) 0.0184(15) -0.0031(11) 0.0007(11) 0.0009(11)
C32 0.0153(14) 0.0206(16) 0.0256(17) -0.0053(13) -0.0023(12) 0.0015(12)
C33 0.0221(16) 0.0209(16) 0.0268(17) -0.0058(13) -0.0018(13) 0.0061(12)
C34 0.0258(16) 0.0175(15) 0.0224(16) -0.0071(13) 0.0026(13) 0.0043(12)
C35 0.0232(16) 0.0226(16) 0.0211(16) -0.0103(13) 0.0019(12) -0.0027(13)
C36 0.0158(14) 0.0228(16) 0.0197(15) -0.0070(12) 0.0002(12) 0.0025(12)
C41 0.0172(14) 0.0157(15) 0.0141(14) -0.0011(11) 0.0001(11) -0.0023(11)
C42 0.0225(15) 0.0200(16) 0.0176(15) -0.0022(12) 0.0021(12) 0.0034(12)
C43 0.0242(16) 0.0187(16) 0.0235(16) 0.0012(13) -0.0029(13) 0.0017(12)
C44 0.0325(18) 0.0249(17) 0.0275(18) 0.0085(14) 0.0026(14) 0.0002(14)
C45 0.0378(19) 0.0318(19) 0.0203(16) 0.0055(14) 0.0098(14) 0.0037(15)
C46 0.0232(16) 0.0224(16) 0.0185(15) 0.0000(12) 0.0064(12) 0.0007(12)

loop_
_atom_type_symbol
_atom_type_description
_atom_type_scat_dispersion_real
_atom_type_scat_dispersion_imag
_atom_type_scat_source
C C 0.0033 0.0016 'International Tables Vol C Tables 4.2.6.8 and 6.1.1.4'
H H 0.0000 0.0000 'International Tables Vol C Tables 4.2.6.8 and 6.1.1.4'
P P 0.1023 0.0942 'International Tables Vol C Tables 4.2.6.8 and 6.1.1.4'
S S 0.1246 0.1234 'International Tables Vol C Tables 4.2.6.8 and 6.1.1.4'
Pd Pd -0.9988 1.0072 'International Tables Vol C Tables 4.2.6.8 and 6.1.1.4'
Au Au -2.0133 8.8022 'International Tables Vol C Tables 4.2.6.8 and 6.1.1.4'

loop_
_geom_angle_atom_site_label_1
_geom_angle_atom_site_label_2
_geom_angle_atom_site_label_3
_geom_angle
_geom_angle_site_symmetry_1
_geom_angle_site_symmetry_3
_geom_angle_publ_flag
P1 Au1 S2 175.80(2) . . ?
P1 Au1 Pd2 131.494(18) . . ?
S2 Au1 Pd2 49.045(16) . . ?
S2 Pd2 S2 180.0 3_766 . ?
S2 Pd2 S1 74.94(2) 3_766 3_766 ?
S2 Pd2 S1 105.06(2) . 3_766 ?
S2 Pd2 S1 105.06(2) 3_766 . ?
S2 Pd2 S1 74.94(2) . . ?
S1 Pd2 S1 180.00(2) 3_766 . ?
S2 Pd2 Au1 49.205(16) 3_766 3_766 ?
S2 Pd2 Au1 130.795(16) . 3_766 ?
S1 Pd2 Au1 93.005(17) 3_766 3_766 ?
S1 Pd2 Au1 86.995(17) . 3_766 ?
S2 Pd2 Au1 130.795(16) 3_766 . ?
S2 Pd2 Au1 49.205(16) . . ?
S1 Pd2 Au1 86.995(17) 3_766 . ?
S1 Pd2 Au1 93.005(17) . . ?
Au1 Pd2 Au1 180.0 3_766 . ?
C10 S1 Pd2 89.68(9) . . ?
C10 S2 Pd2 88.76(9) . . ?
C10 S2 Au1 103.28(9) . . ?
Pd2 S2 Au1 81.75(2) . . ?
C21 P1 C41 106.47(13) . . ?
C21 P1 C31 106.84(13) . . ?
C41 P1 C31 110.12(13) . . ?
C21 P1 Au1 111.86(9) . . ?
C41 P1 Au1 111.40(9) . . ?
C31 P1 Au1 109.99(9) . . ?
C2 C1 C9A 120.9(2) . . ?
C1 C2 C3 118.2(2) . . ?
C1 C2 C11 122.0(2) . . ?
C3 C2 C11 119.8(2) . . ?
C4 C3 C2 121.7(2) . . ?
C3 C4 C4A 119.8(3) . . ?
C4 C4A C9A 120.1(3) . . ?
C4 C4A C4B 131.4(3) . . ?
C9A C4A C4B 108.5(2) . . ?
C5 C4B C8A 120.0(2) . . ?
C5 C4B C4A 131.8(2) . . ?
C8A C4B C4A 108.2(2) . . ?
C6 C5 C4B 119.7(3) . . ?
C5 C6 C7 121.9(3) . . ?
C8 C7 C6 118.0(2) . . ?
C8 C7 C15 122.5(2) . . ?
C6 C7 C15 119.5(2) . . ?
C7 C8 C8A 121.0(2) . . ?
C8 C8A C4B 119.4(2) . . ?
C8 C8A C9 131.7(2) . . ?
C4B C8A C9 108.9(2) . . ?
C10 C9 C8A 126.3(2) . . ?
C10 C9 C9A 127.6(2) . . ?
C8A C9 C9A 105.7(2) . . ?
C1 C9A C4A 119.3(2) . . ?
C1 C9A C9 131.9(2) . . ?
C4A C9A C9 108.7(2) . . ?
C9 C10 S1 128.9(2) . . ?
C9 C10 S2 124.8(2) . . ?
S1 C10 S2 106.22(14) . . ?
C2 C11 C13 112.4(2) . . ?
C2 C11 C12 109.9(2) . . ?
C13 C11 C12 107.5(2) . . ?
C2 C11 C14 109.1(2) . . ?
C13 C11 C14 108.3(3) . . ?
C12 C11 C14 109.6(2) . . ?
C17 C15 C18 108.7(2) . . ?
C17 C15 C7 112.4(2) . . ?
C18 C15 C7 109.0(2) . . ?
C17 C15 C16 108.8(2) . . ?
C18 C15 C16 108.8(2) . . ?
C7 C15 C16 109.0(2) . . ?
C26 C21 C22 110.7(2) . . ?
C26 C21 P1 114.73(19) . . ?
C22 C21 P1 111.86(19) . . ?
C23 C22 C21 110.5(2) . . ?
C24 C23 C22 111.6(3) . . ?
C25 C24 C23 111.3(3) . . ?
C24 C25 C26 111.4(2) . . ?
C25 C26 C21 110.9(2) . . ?
C36 C31 C32 110.3(2) . . ?
C36 C31 P1 115.46(19) . . ?
C32 C31 P1 112.48(19) . . ?
C33 C32 C31 111.7(2) . . ?
C32 C33 C34 111.5(2) . . ?
C35 C34 C33 110.4(2) . . ?
C36 C35 C34 111.3(2) . . ?
C35 C36 C31 110.5(2) . . ?
C42 C41 C46 110.0(2) . . ?
C42 C41 P1 109.42(19) . . ?
C46 C41 P1 110.40(19) . . ?
C43 C42 C41 111.9(2) . . ?
C44 C43 C42 112.0(2) . . ?
C45 C44 C43 109.8(3) . . ?
C44 C45 C46 111.5(3) . . ?
C45 C46 C41 111.2(2) . . ?

loop_
_geom_bond_atom_site_label_1
_geom_bond_atom_site_label_2
_geom_bond_distance
_geom_bond_site_symmetry_2
_geom_bond_publ_flag
Au1 P1 2.2630(7) . ?
Au1 S2 2.3316(7) . ?
Au1 Pd2 3.04793(14) . ?
Pd2 S2 2.3259(6) 3_766 ?
Pd2 S2 2.3259(6) . ?
Pd2 S1 2.3282(7) 3_766 ?
Pd2 S1 2.3282(7) . ?
Pd2 Au1 3.04792(14) 3_766 ?
S1 C10 1.749(3) . ?
S2 C10 1.790(3) . ?
P1 C21 1.840(3) . ?
P1 C41 1.840(3) . ?
P1 C31 1.851(3) . ?
C1 C2 1.389(4) . ?
C1 C9A 1.404(4) . ?
C2 C3 1.408(4) . ?
C2 C11 1.528(4) . ?
C3 C4 1.378(4) . ?
C4 C4A 1.386(4) . ?
C4A C9A 1.408(4) . ?
C4A C4B 1.462(4) . ?
C4B C5 1.384(4) . ?
C4B C8A 1.412(4) . ?
C5 C6 1.379(4) . ?
C6 C7 1.406(4) . ?
C7 C8 1.395(4) . ?
C7 C15 1.535(4) . ?
C8 C8A 1.396(4) . ?
C8A C9 1.471(4) . ?
C9 C10 1.355(4) . ?
C9 C9A 1.477(4) . ?
C11 C13 1.532(4) . ?
C11 C12 1.535(4) . ?
C11 C14 1.537(4) . ?
C15 C17 1.526(4) . ?
C15 C18 1.532(4) . ?
C15 C16 1.536(4) . ?
C21 C26 1.530(4) . ?
C21 C22 1.539(4) . ?
C22 C23 1.529(4) . ?
C23 C24 1.524(5) . ?
C24 C25 1.511(4) . ?
C25 C26 1.524(4) . ?
C31 C36 1.530(4) . ?
C31 C32 1.537(4) . ?
C32 C33 1.525(4) . ?
C33 C34 1.533(4) . ?
C34 C35 1.529(4) . ?
C35 C36 1.525(4) . ?
C41 C42 1.535(4) . ?
C41 C46 1.547(4) . ?
C42 C43 1.523(4) . ?
C43 C44 1.521(4) . ?
C44 C45 1.521(4) . ?
C45 C46 1.529(4) . ?
